data_7106665
loop_
_publ_author_name
'Thomas Bennett'
'Petra Simoncic'
'Stephen Moggach'
'Fabia Gozzo'
'Piero Macchi'
'David Keen'
'Jin-Chong Tan'
'Tony Cheetham'

_publ_section_title
;
 Reversible pressure-induced amorphization of a zeolitic imidazolate
 framework (ZIF-4)
;
_journal_name_full Chem.Commun.
_journal_page_first 7983
_journal_paper_doi 10.1039/c1cc11985k
_journal_volume 47
_journal_year 2011
_chemical_formula_moiety 'C24 H24 N16 Zn4, 2(C3 H7 N O)'
_chemical_formula_sum 'C30 H38 N18 O2 Zn4'
_chemical_formula_weight 944.27
_chemical_name_common ZIF-4
_space_group_IT_number 14
_symmetry_cell_setting monoclinic
_symmetry_Int_Tables_number 14
_symmetry_space_group_name_Hall '-P 2ybc'
_symmetry_space_group_name_H-M 'P 1 21/c 1'
_atom_sites_solution_hydrogens geom
_atom_sites_solution_primary direct
_audit_creation_date 11-03-21
_audit_creation_method CRYSTALS_ver_14.06
_cell_angle_alpha 90
_cell_angle_beta 100.90(2)
_cell_angle_gamma 90
_cell_formula_units_Z 4
_cell_length_a 17.608(5)
_cell_length_b 14.411(5)
_cell_length_c 14.703(5)
_cell_measurement_reflns_used 1044
_cell_measurement_temperature 293
_cell_measurement_theta_max 17
_cell_measurement_theta_min 2
_cell_volume 3664(2)
_computing_cell_refinement 'USER DEFINED CELL REFINEMENT'
_computing_data_collection 'USER DEFINED DATA COLLECTION'
_computing_data_reduction 'USER DEFINED DATA REDUCTION'
_computing_molecular_graphics 'CAMERON (Watkin et al., 1996)'
_computing_publication_material 'CRYSTALS (Betteridge et al., 2003)'
_computing_structure_refinement 'CRYSTALS (Betteridge et al., 2003)'
_computing_structure_solution 'USER DEFINED STRUCTURE SOLUTION'
_diffrn_ambient_pressure 990
_diffrn_ambient_temperature 293
_diffrn_measured_fraction_theta_full 0.519
_diffrn_measured_fraction_theta_max 0.411
_diffrn_measurement_device Serial
_diffrn_measurement_device_type Unknown
_diffrn_measurement_method \w
_diffrn_radiation_monochromator graphite
_diffrn_radiation_probe x-ray
_diffrn_radiation_type 'Mo K\a'
_diffrn_radiation_wavelength 0.68890
_diffrn_reflns_av_R_equivalents 0.077
_diffrn_reflns_limit_h_max 13
_diffrn_reflns_limit_h_min -14
_diffrn_reflns_limit_k_max 11
_diffrn_reflns_limit_k_min 0
_diffrn_reflns_limit_l_max 11
_diffrn_reflns_limit_l_min 0
_diffrn_reflns_number 1857
_diffrn_reflns_theta_full 14.525
_diffrn_reflns_theta_max 16.890
_diffrn_reflns_theta_min 1.783
_diffrn_source synchrotron
_diffrn_standards_number 0
_exptl_absorpt_coefficient_mu 2.645
_exptl_absorpt_correction_T_max 0.69
_exptl_absorpt_correction_T_min 0.45
_exptl_absorpt_correction_type multi-scan
_exptl_absorpt_process_details 'SADABS (Siemens, 1996)'
_exptl_crystal_colour colourless
_exptl_crystal_density_diffrn 1.712
_exptl_crystal_density_method 'not measured'
_exptl_crystal_description block
_exptl_crystal_F_000 1920
_exptl_crystal_size_max 0.220
_exptl_crystal_size_mid 0.170
_exptl_crystal_size_min 0.140
_refine_diff_density_max 0.71
_refine_diff_density_min -0.74
_refine_ls_extinction_method None
_refine_ls_goodness_of_fit_ref 1.0741
_refine_ls_hydrogen_treatment none
_refine_ls_matrix_type full
_refine_ls_number_parameters 238
_refine_ls_number_reflns 948
_refine_ls_number_restraints 230
_refine_ls_R_factor_all 0.1609
_refine_ls_R_factor_gt 0.1336
_refine_ls_shift/su_max 0.0300659
_refine_ls_shift/su_mean 0.0020829
_refine_ls_structure_factor_coef Fsqd
_refine_ls_weighting_details
;
Method, part 1, Chebychev polynomial, (Watkin, 1994, Prince, 1982)
[weight] = 1.0/[A~0~*T~0~(x)+A~1~*T~1~(x) ... +A~n-1~]*T~n-1~(x)]
where A~i~ are the Chebychev coefficients listed below and x= Fcalc/Fmax
Method = Robust Weighting (Prince, 1982)
W = [weight] * [1-(deltaF/6*sigmaF)^2^]^2^
A~i~ are:
17.3 18.1 5.98
;
_refine_ls_weighting_scheme calc
_refine_ls_wR_factor_all 0.3074
_refine_ls_wR_factor_gt 0.2972
_refine_ls_wR_factor_ref 0.3074
_reflns_limit_h_max 13
_reflns_limit_h_min -14
_reflns_limit_k_max 11
_reflns_limit_k_min 0
_reflns_limit_l_max 11
_reflns_limit_l_min 0
_reflns_number_gt 684
_reflns_number_total 948
_reflns_threshold_expression I>2.0\s(I)
_oxford_diffrn_Wilson_B_factor 0.00
_oxford_diffrn_Wilson_scale 0.00
_oxford_refine_ls_r_factor_ref 0.1609
_oxford_refine_ls_scale 0.1229(3)
_oxford_reflns_number_all 948
_oxford_reflns_threshold_expression_ref I>-10.0\s(I)
_oxford_structure_analysis_title 'phase2 in P2(1)/c'
_cod_data_source_file c1cc11985k.txt
_cod_data_source_block phaseII_99
_cod_original_cell_volume 3663.3(19)
_cod_original_sg_symbol_H-M 'P 21/c'
_cod_database_code 7106665

loop_
_symmetry_equiv_pos_as_xyz
x,y,z
-x,-y,-z
-x,y+1/2,-z+1/2
x,-y+1/2,z+1/2

loop_
_atom_site_label
_atom_site_type_symbol
_atom_site_fract_x
_atom_site_fract_y
_atom_site_fract_z
_atom_site_U_iso_or_equiv
_atom_site_occupancy
_atom_site_adp_type
_atom_site_refinement_flags_posn
_atom_site_refinement_flags_adp
_atom_site_refinement_flags_occupancy
_atom_site_disorder_assembly
_atom_site_disorder_group
_oxford_atom_site_special_shape
_atom_site_attached_hydrogens
Zn1 Zn 0.2000(5) 1.0256(6) 0.3854(6) 0.0635 1.0000 Uani . . . . . . .
Zn2 Zn 0.0690(5) 0.7434(6) 0.6028(6) 0.0627 1.0000 Uani . . . . . . .
Zn3 Zn 0.2948(5) 0.9691(6) 0.8514(6) 0.0600 1.0000 Uani . . . . . . .
Zn4 Zn 0.4090(5) 1.1922(6) 0.1936(6) 0.0649 1.0000 Uani . . . . . . .
C1 C 0.3174(18) 1.1212(17) 0.3209(16) 0.036(8) 1.0000 Uiso D U . . . . .
C2 C 0.383(2) 1.0236(14) 0.4128(14) 0.036(8) 1.0000 Uiso D U . . . . .
C3 C 0.4318(16) 1.069(2) 0.367(2) 0.036(8) 1.0000 Uiso D U . . . . .
C4 C 0.123(2) 0.881(3) 0.4812(15) 0.076(11) 1.0000 Uiso D U . . . . .
C5 C 0.2400(19) 0.843(4) 0.4792(16) 0.076(11) 1.0000 Uiso D U . . . . .
C6 C 0.205(3) 0.772(2) 0.5157(13) 0.076(11) 1.0000 Uiso D U . . . . .
C7 C 0.064(2) 1.147(2) 0.4011(11) 0.046(9) 1.0000 Uiso D U . . . . .
C8 C 0.108(3) 1.2739(18) 0.4645(12) 0.046(9) 1.0000 Uiso D U . . . . .
C9 C 0.1685(18) 1.218(3) 0.4584(13) 0.046(9) 1.0000 Uiso D U . . . . .
C10 C 0.1410(15) 0.896(3) 0.237(4) 0.068(10) 1.0000 Uiso D U . . . . .
C11 C 0.0834(11) 0.964(4) 0.114(2) 0.069(10) 1.0000 Uiso D U . . . . .
C12 C 0.1084(16) 1.029(2) 0.179(4) 0.069(10) 1.0000 Uiso D U . . . . .
C13 C 0.183(2) 0.867(2) 0.733(3) 0.076(10) 1.0000 Uiso D U . . . . .
C14 C 0.130(3) 0.8994(19) 0.848(2) 0.076(10) 1.0000 Uiso D U . . . . .
C15 C 0.0808(18) 0.845(2) 0.789(3) 0.076(10) 1.0000 Uiso D U . . . . .
C16 C 0.358(2) 1.083(2) 0.014(3) 0.072(10) 1.0000 Uiso D U . . . . .
C17 C 0.274(3) 1.103(2) 0.099(2) 0.072(10) 1.0000 Uiso D U . . . . .
C18 C 0.2431(18) 1.0469(19) 0.028(3) 0.072(10) 1.0000 Uiso D U . . . . .
C19 C 0.553(3) 1.122(3) 0.1824(19) 0.097(12) 1.0000 Uiso D U . . . . .
C20 C 0.598(2) 1.196(3) 0.079(2) 0.097(12) 1.0000 Uiso D U . . . . .
C21 C 0.532(3) 1.238(2) 0.092(3) 0.097(12) 1.0000 Uiso D U . . . . .
C22 C 0.3396(10) 1.364(3) 0.271(2) 0.069(10) 1.0000 Uiso D U . . . . .
C23 C 0.3292(10) 1.468(2) 0.167(3) 0.069(10) 1.0000 Uiso D U . . . . .
C24 C 0.3545(10) 1.389(3) 0.133(2) 0.069(10) 1.0000 Uiso D U . . . . .
C101 C 0.327(5) 0.655(7) 0.718(7) 0.23(3) 1.0000 Uiso D U . . . . .
C102 C 0.456(5) 0.622(5) 0.659(7) 0.23(3) 1.0000 Uiso D U . . . . .
C103 C 0.372(4) 0.767(5) 0.617(7) 0.23(3) 1.0000 Uiso D U . . . . .
C104 C 0.168(4) 1.331(5) 0.197(6) 0.164(18) 1.0000 Uiso D U . . . . .
C201 C 0.086(4) 1.440(6) 0.099(5) 0.164(18) 1.0000 Uiso D U . . . . .
C202 C 0.038(4) 1.368(6) 0.241(6) 0.164(18) 1.0000 Uiso D U . . . . .
N1 N 0.3101(18) 1.0559(19) 0.3840(18) 0.036(8) 1.0000 Uiso D U . . . . .
N2 N 0.391(2) 1.1316(16) 0.3089(15) 0.036(8) 1.0000 Uiso D U . . . . .
N3 N 0.188(3) 0.913(2) 0.4572(11) 0.076(11) 1.0000 Uiso D U . . . . .
N4 N 0.131(3) 0.795(3) 0.5173(13) 0.076(11) 1.0000 Uiso D U . . . . .
N5 N 0.142(2) 1.137(2) 0.4185(14) 0.046(9) 1.0000 Uiso D U . . . . .
N6 N 0.0411(18) 1.229(3) 0.4283(15) 0.046(9) 1.0000 Uiso D U . . . . .
N7 N 0.1454(13) 0.987(4) 0.258(3) 0.068(10) 1.0000 Uiso D U . . . . .
N8 N 0.1037(19) 0.879(3) 0.150(4) 0.068(10) 1.0000 Uiso D U . . . . .
N9 N 0.114(3) 0.8245(16) 0.715(2) 0.076(10) 1.0000 Uiso D U . . . . .
N10 N 0.195(2) 0.9143(16) 0.814(3) 0.076(10) 1.0000 Uiso D U . . . . .
N11 N 0.296(3) 1.0339(17) -0.0271(19) 0.072(10) 1.0000 Uiso D U . . . . .
N12 N 0.347(2) 1.1267(16) 0.091(3) 0.072(10) 1.0000 Uiso D U . . . . .
N13 N 0.612(2) 1.122(3) 0.136(3) 0.097(12) 1.0000 Uiso D U . . . . .
N14 N 0.5030(18) 1.192(3) 0.158(3) 0.096(12) 1.0000 Uiso D U . . . . .
N15 N 0.3194(8) 1.453(3) 0.255(3) 0.069(10) 1.0000 Uiso D U . . . . .
N16 N 0.3612(8) 1.322(2) 0.198(3) 0.069(10) 1.0000 Uiso D U . . . . .
N17 N 0.383(4) 0.673(4) 0.655(4) 0.23(3) 1.0000 Uiso D U . . . . .
N18 N 0.099(3) 1.388(3) 0.189(3) 0.164(18) 1.0000 Uiso D U . . . . .
O1 O 0.164(4) 1.259(4) 0.232(5) 0.164(18) 1.0000 Uiso D U . . . . .
O2 O 0.426(5) 0.813(4) 0.617(6) 0.23(3) 1.0000 Uiso D U . . . . .
H11 H 0.2750 1.1569 0.2899 0.0384 1.0000 Uiso R . . . . . .
H21 H 0.3980 0.9754 0.4565 0.0384 1.0000 Uiso R . . . . . .
H31 H 0.4859 1.0594 0.3739 0.0385 1.0000 Uiso R . . . . . .
H41 H 0.0771 0.9165 0.4702 0.1104 1.0000 Uiso R . . . . . .
H51 H 0.2926 0.8415 0.4727 0.1104 1.0000 Uiso R . . . . . .
H61 H 0.2278 0.7150 0.5403 0.1104 1.0000 Uiso R . . . . . .
H71 H 0.0297 1.1017 0.3688 0.0639 1.0000 Uiso R . . . . . .
H81 H 0.1109 1.3333 0.4931 0.0638 1.0000 Uiso R . . . . . .
H91 H 0.2213 1.2318 0.4820 0.0639 1.0000 Uiso R . . . . . .
H101 H 0.1627 0.8499 0.2801 0.0882 1.0000 Uiso R . . . . . .
H111 H 0.0555 0.9743 0.0530 0.0884 1.0000 Uiso R . . . . . .
H121 H 0.1006 1.0940 0.1698 0.0883 1.0000 Uiso R . . . . . .
H131 H 0.2189 0.8663 0.6928 0.0942 1.0000 Uiso R . . . . . .
H141 H 0.1202 0.9223 0.9055 0.0944 1.0000 Uiso R . . . . . .
H151 H 0.0316 0.8236 0.7971 0.0945 1.0000 Uiso R . . . . . .
H161 H 0.4041 1.0867 -0.0108 0.0988 1.0000 Uiso R . . . . . .
H171 H 0.2491 1.1236 0.1476 0.0989 1.0000 Uiso R . . . . . .
H181 H 0.1927 1.0210 0.0189 0.0989 1.0000 Uiso R . . . . . .
H191 H 0.5462 1.0779 0.2283 0.1058 1.0000 Uiso R . . . . . .
H201 H 0.6305 1.2138 0.0374 0.1059 1.0000 Uiso R . . . . . .
H211 H 0.5111 1.2921 0.0593 0.1058 1.0000 Uiso R . . . . . .
H221 H 0.3383 1.3341 0.3287 0.0925 1.0000 Uiso R . . . . . .
H231 H 0.3199 1.5250 0.1336 0.0925 1.0000 Uiso R . . . . . .
H241 H 0.3660 1.3809 0.0726 0.0926 1.0000 Uiso R . . . . . .
H1011 H 0.2812 0.6912 0.6961 0.2979 1.0000 Uiso R . . . . . .
H1012 H 0.3528 0.6786 0.7766 0.2979 1.0000 Uiso R . . . . . .
H1013 H 0.3127 0.5915 0.7244 0.2979 1.0000 Uiso R . . . . . .
H1021 H 0.4795 0.6365 0.6064 0.2979 1.0000 Uiso R . . . . . .
H1022 H 0.4887 0.6438 0.7143 0.2979 1.0000 Uiso R . . . . . .
H1023 H 0.4487 0.5566 0.6621 0.2979 1.0000 Uiso R . . . . . .
H2011 H 0.0388 1.4753 0.0890 0.2346 1.0000 Uiso R . . . . . .
H2012 H 0.1292 1.4818 0.1037 0.2346 1.0000 Uiso R . . . . . .
H2013 H 0.0857 1.3989 0.0474 0.2346 1.0000 Uiso R . . . . . .
H2021 H -0.0032 1.4118 0.2216 0.2346 1.0000 Uiso R . . . . . .
H2022 H 0.0533 1.3696 0.3068 0.2346 1.0000 Uiso R . . . . . .
H2023 H 0.0204 1.3069 0.2212 0.2346 1.0000 Uiso R . . . . . .
H1041 H 0.2152 1.3610 0.1839 0.2347 1.0000 Uiso R . . . . . .
H1031 H 0.3249 0.7711 0.5695 0.2980 1.0000 Uiso R . . . . . .

loop_
_atom_site_aniso_label
_atom_site_aniso_U_11
_atom_site_aniso_U_22
_atom_site_aniso_U_33
_atom_site_aniso_U_23
_atom_site_aniso_U_13
_atom_site_aniso_U_12
Zn1 0.078(8) 0.052(8) 0.059(9) 0.002(5) 0.010(7) 0.002(5)
Zn2 0.079(8) 0.039(8) 0.071(9) 0.016(5) 0.014(7) 0.003(5)
Zn3 0.061(7) 0.056(8) 0.064(9) 0.002(5) 0.015(7) 0.007(5)
Zn4 0.072(8) 0.060(8) 0.066(9) -0.001(5) 0.021(7) -0.026(5)

loop_
_atom_type_symbol
_atom_type_scat_dispersion_real
_atom_type_scat_dispersion_imag
_atom_type_scat_Cromer_Mann_a1
_atom_type_scat_Cromer_Mann_b1
_atom_type_scat_Cromer_Mann_a2
_atom_type_scat_Cromer_Mann_b2
_atom_type_scat_Cromer_Mann_a3
_atom_type_scat_Cromer_Mann_b3
_atom_type_scat_Cromer_Mann_a4
_atom_type_scat_Cromer_Mann_b4
_atom_type_scat_Cromer_Mann_c
_atom_type_scat_source
C 0.0029 0.0015 2.3100 20.8439 1.0200 10.2075 1.5886 0.5687 0.8650 51.6512 0.2156 'International Tables Vol C 4.2.6.8 and 6.1.1.4'
H 0.0000 0.0000 0.4930 10.5109 0.3229 26.1257 0.1402 3.1424 0.0408 57.7998 0.0030 'International Tables Vol C 4.2.6.8 and 6.1.1.4'
N 0.0057 0.0031 12.2126 0.0057 3.1322 9.8933 2.0125 28.9975 1.1663 0.5826 -11.5290 'International Tables Vol C 4.2.6.8 and 6.1.1.4'
O 0.0101 0.0057 3.0485 13.2771 2.2868 5.7011 1.5463 0.3239 0.8670 32.9089 0.2508 'International Tables Vol C 4.2.6.8 and 6.1.1.4'
Zn 0.3006 1.3591 14.0743 3.2655 7.0318 0.2333 5.1652 10.3163 2.4100 58.7097 1.3041 'International Tables Vol C 4.2.6.8 and 6.1.1.4'

loop_
_geom_angle_atom_site_label_1
_geom_angle_site_symmetry_1
_geom_angle_atom_site_label_2
_geom_angle_site_symmetry_2
_geom_angle_atom_site_label_3
_geom_angle_site_symmetry_3
_geom_angle
_geom_angle_publ_flag
N1 . Zn1 . N3 . 112.9(19) yes
N1 . Zn1 . N5 . 111.8(15) yes
N3 . Zn1 . N5 . 114.6(14) yes
N1 . Zn1 . N7 . 110.1(7) yes
N3 . Zn1 . N7 . 101.0(17) yes
N5 . Zn1 . N7 . 105.7(17) yes
N8 4_565 Zn2 . N6 2_576 119.7(14) yes
N8 4_565 Zn2 . N4 . 113.1(17) yes
N6 2_576 Zn2 . N4 . 115.3(16) yes
N8 4_565 Zn2 . N9 . 100.5(20) yes
N6 2_576 Zn2 . N9 . 106.7(17) yes
N4 . Zn2 . N9 . 97.2(15) yes
N13 2_676 Zn3 . N11 1_556 109.9(13) yes
N13 2_676 Zn3 . N15 4_575 98.5(18) yes
N11 1_556 Zn3 . N15 4_575 114.9(20) yes
N13 2_676 Zn3 . N10 . 115.5(12) yes
N11 1_556 Zn3 . N10 . 108(2) yes
N15 4_575 Zn3 . N10 . 110.4(14) yes
N2 . Zn4 . N12 . 107.0(13) yes
N2 . Zn4 . N14 . 123(2) yes
N12 . Zn4 . N14 . 100.6(16) yes
N2 . Zn4 . N16 . 103.7(16) yes
N12 . Zn4 . N16 . 107.1(11) yes
N14 . Zn4 . N16 . 114.3(19) yes
N1 . C1 . N2 . 112.8(6) yes
N1 . C1 . H11 . 122.8 no
N2 . C1 . H11 . 124.4 no
C3 . C2 . N1 . 109.2(6) yes
C3 . C2 . H21 . 124.6 no
N1 . C2 . H21 . 126.1 no
C2 . C3 . N2 . 109.0(6) yes
C2 . C3 . H31 . 126.3 no
N2 . C3 . H31 . 124.7 no
N3 . C4 . N4 . 112.8(6) yes
N3 . C4 . H41 . 120.6 no
N4 . C4 . H41 . 126.5 no
C6 . C5 . N3 . 109.0(6) yes
C6 . C5 . H51 . 122.5 no
N3 . C5 . H51 . 128.5 no
C5 . C6 . N4 . 109.0(6) yes
C5 . C6 . H61 . 128.4 no
N4 . C6 . H61 . 122.5 no
N5 . C7 . N6 . 112.9(6) yes
N5 . C7 . H71 . 123.5 no
N6 . C7 . H71 . 123.5 no
C9 . C8 . N6 . 109.1(6) yes
C9 . C8 . H81 . 125.4 no
N6 . C8 . H81 . 125.4 no
C8 . C9 . N5 . 109.0(6) yes
C8 . C9 . H91 . 125.5 no
N5 . C9 . H91 . 125.4 no
N7 . C10 . N8 . 113.0(7) yes
N7 . C10 . H101 . 122.0 no
N8 . C10 . H101 . 125.0 no
C12 . C11 . N8 . 108.9(7) yes
C12 . C11 . H111 . 127.0 no
N8 . C11 . H111 . 124.0 no
C11 . C12 . N7 . 109.2(6) yes
C11 . C12 . H121 . 123.9 no
N7 . C12 . H121 . 126.9 no
N9 . C13 . N10 . 112.9(6) yes
N9 . C13 . H131 . 124.1 no
N10 . C13 . H131 . 123.0 no
C15 . C14 . N10 . 109.1(6) yes
C15 . C14 . H141 . 124.9 no
N10 . C14 . H141 . 125.9 no
C14 . C15 . N9 . 109.0(6) yes
C14 . C15 . H151 . 126.0 no
N9 . C15 . H151 . 125.0 no
N11 . C16 . N12 . 112.7(6) yes
N11 . C16 . H161 . 122.5 no
N12 . C16 . H161 . 124.9 no
C18 . C17 . N12 . 109.0(6) yes
C18 . C17 . H171 . 126.7 no
N12 . C17 . H171 . 124.3 no
C17 . C18 . N11 . 109.0(6) yes
C17 . C18 . H181 . 124.3 no
N11 . C18 . H181 . 126.7 no
N13 . C19 . N14 . 113.3(6) yes
N13 . C19 . H191 . 125.5 no
N14 . C19 . H191 . 121.2 no
C21 . C20 . N13 . 109.3(6) yes
C21 . C20 . H201 . 127.5 no
N13 . C20 . H201 . 123.2 no
C20 . C21 . N14 . 109.0(6) yes
C20 . C21 . H211 . 123.4 no
N14 . C21 . H211 . 127.7 no
N15 . C22 . N16 . 112.7(6) yes
N15 . C22 . H221 . 122.9 no
N16 . C22 . H221 . 124.4 no
C24 . C23 . N15 . 109.1(6) yes
C24 . C23 . H231 . 124.7 no
N15 . C23 . H231 . 126.2 no
C23 . C24 . N16 . 109.0(6) yes
C23 . C24 . H241 . 126.2 no
N16 . C24 . H241 . 124.7 no
N17 . C101 . H1011 . 108.0 no
N17 . C101 . H1012 . 103.8 no
H1011 . C101 . H1012 . 109.5 no
N17 . C101 . H1013 . 116.3 no
H1011 . C101 . H1013 . 109.5 no
H1012 . C101 . H1013 . 109.5 no
N17 . C102 . H1021 . 111.7 no
N17 . C102 . H1022 . 104.7 no
H1021 . C102 . H1022 . 109.5 no
N17 . C102 . H1023 . 111.8 no
H1021 . C102 . H1023 . 109.5 no
H1022 . C102 . H1023 . 109.5 no
N17 . C103 . O2 . 118.1(9) yes
N17 . C103 . H1031 . 110.9 no
O2 . C103 . H1031 . 123.8 no
N18 . C104 . O1 . 114(6) yes
N18 . C104 . H1041 . 116.8 no
O1 . C104 . H1041 . 127.5 no
N18 . C201 . H2011 . 112.4 no
N18 . C201 . H2012 . 104.8 no
H2011 . C201 . H2012 . 109.5 no
N18 . C201 . H2013 . 111.1 no
H2011 . C201 . H2013 . 109.5 no
H2012 . C201 . H2013 . 109.5 no
N18 . C202 . H2021 . 108.0 no
N18 . C202 . H2022 . 115.5 no
H2021 . C202 . H2022 . 109.5 no
N18 . C202 . H2023 . 104.8 no
H2021 . C202 . H2023 . 109.5 no
H2022 . C202 . H2023 . 109.5 no
C2 . N1 . C1 . 104.4(6) yes
C2 . N1 . Zn1 . 142(2) yes
C1 . N1 . Zn1 . 112(2) yes
C3 . N2 . C1 . 104.6(6) yes
C3 . N2 . Zn4 . 133(2) yes
C1 . N2 . Zn4 . 118(2) yes
C5 . N3 . C4 . 104.5(6) yes
C5 . N3 . Zn1 . 127(3) yes
C4 . N3 . Zn1 . 127(3) yes
C6 . N4 . C4 . 104.7(6) yes
C6 . N4 . Zn2 . 125(3) yes
C4 . N4 . Zn2 . 125(3) yes
C9 . N5 . C7 . 104.5(6) yes
C9 . N5 . Zn1 . 130(3) yes
C7 . N5 . Zn1 . 126(3) yes
C8 . N6 . C7 . 104.5(6) yes
C8 . N6 . Zn2 2_576 138(3) yes
C7 . N6 . Zn2 2_576 117(3) yes
C12 . N7 . C10 . 104.3(6) yes
C12 . N7 . Zn1 . 137(4) yes
C10 . N7 . Zn1 . 119(4) yes
C11 . N8 . C10 . 104.6(8) yes
C11 . N8 . Zn2 4_564 130(4) yes
C10 . N8 . Zn2 4_564 124(4) yes
C15 . N9 . C13 . 104.6(6) yes
C15 . N9 . Zn2 . 128(3) yes
C13 . N9 . Zn2 . 128(3) yes
C14 . N10 . C13 . 104.4(6) yes
C14 . N10 . Zn3 . 139(3) yes
C13 . N10 . Zn3 . 117(3) yes
C18 . N11 . C16 . 104.7(6) yes
C18 . N11 . Zn3 1_554 134(3) yes
C16 . N11 . Zn3 1_554 121(3) yes
C17 . N12 . C16 . 104.6(6) yes
C17 . N12 . Zn4 . 117(3) yes
C16 . N12 . Zn4 . 137(3) yes
C20 . N13 . C19 . 104.1(6) yes
C20 . N13 . Zn3 2_676 127(4) yes
C19 . N13 . Zn3 2_676 129(4) yes
C21 . N14 . C19 . 104.4(6) yes
C21 . N14 . Zn4 . 133(4) yes
C19 . N14 . Zn4 . 121(4) yes
C23 . N15 . C22 . 104.6(6) yes
C23 . N15 . Zn3 4_574 134(4) yes
C22 . N15 . Zn3 4_574 121(4) yes
C24 . N16 . C22 . 104.5(6) yes
C24 . N16 . Zn4 . 127(3) yes
C22 . N16 . Zn4 . 128(3) yes
C101 . N17 . C102 . 124.1(9) yes
C101 . N17 . C103 . 109.9(9) yes
C102 . N17 . C103 . 122.0(9) yes
C201 . N18 . C202 . 123.5(9) yes
C201 . N18 . C104 . 110.2(9) yes
C202 . N18 . C104 . 122.0(9) yes

loop_
_geom_bond_atom_site_label_1
_geom_bond_site_symmetry_1
_geom_bond_atom_site_label_2
_geom_bond_site_symmetry_2
_geom_bond_distance
_geom_bond_publ_flag
Zn1 . N1 . 1.99(3) yes
Zn1 . N3 . 1.97(3) yes
Zn1 . N5 . 2.01(3) yes
Zn1 . N7 . 2.02(4) yes
Zn2 . N8 4_565 1.95(3) yes
Zn2 . N6 2_576 1.95(3) yes
Zn2 . N4 . 1.96(3) yes
Zn2 . N9 . 2.06(4) yes
Zn3 . N13 2_676 2.08(4) yes
Zn3 . N11 1_556 2.01(3) yes
Zn3 . N15 4_575 1.92(3) yes
Zn3 . N10 . 1.92(4) yes
Zn4 . N2 . 1.99(3) yes
Zn4 . N12 . 1.94(4) yes
Zn4 . N14 . 1.83(4) yes
Zn4 . N16 . 2.06(3) yes
C1 . N1 . 1.344(8) yes
C1 . N2 . 1.347(8) yes
C1 . H11 . 0.950 no
C2 . C3 . 1.356(8) yes
C2 . N1 . 1.355(8) yes
C2 . H21 . 0.950 no
C3 . N2 . 1.350(8) yes
C3 . H31 . 0.950 no
C4 . N3 . 1.342(8) yes
C4 . N4 . 1.343(8) yes
C4 . H41 . 0.950 no
C5 . C6 . 1.356(8) yes
C5 . N3 . 1.353(8) yes
C5 . H51 . 0.950 no
C6 . N4 . 1.349(8) yes
C6 . H61 . 0.950 no
C7 . N5 . 1.345(8) yes
C7 . N6 . 1.346(8) yes
C7 . H71 . 0.950 no
C8 . C9 . 1.360(8) yes
C8 . N6 . 1.352(8) yes
C8 . H81 . 0.950 no
C9 . N5 . 1.354(8) yes
C9 . H91 . 0.950 no
C10 . N7 . 1.343(8) yes
C10 . N8 . 1.343(8) yes
C10 . H101 . 0.950 no
C11 . C12 . 1.356(8) yes
C11 . N8 . 1.351(8) yes
C11 . H111 . 0.950 no
C12 . N7 . 1.355(9) yes
C12 . H121 . 0.950 no
C13 . N9 . 1.344(8) yes
C13 . N10 . 1.344(8) yes
C13 . H131 . 0.950 no
C14 . C15 . 1.358(8) yes
C14 . N10 . 1.351(8) yes
C14 . H141 . 0.950 no
C15 . N9 . 1.349(8) yes
C15 . H151 . 0.950 no
C16 . N11 . 1.346(8) yes
C16 . N12 . 1.343(8) yes
C16 . H161 . 0.950 no
C17 . C18 . 1.356(8) yes
C17 . N12 . 1.356(8) yes
C17 . H171 . 0.950 no
C18 . N11 . 1.352(8) yes
C18 . H181 . 0.950 no
C19 . N13 . 1.341(8) yes
C19 . N14 . 1.345(8) yes
C19 . H191 . 0.950 no
C20 . C21 . 1.358(8) yes
C20 . N13 . 1.354(8) yes
C20 . H201 . 0.950 no
C21 . N14 . 1.350(8) yes
C21 . H211 . 0.950 no
C22 . N15 . 1.346(8) yes
C22 . N16 . 1.346(8) yes
C22 . H221 . 0.950 no
C23 . C24 . 1.357(8) yes
C23 . N15 . 1.351(8) yes
C23 . H231 . 0.950 no
C24 . N16 . 1.354(8) yes
C24 . H241 . 0.950 no
C101 . N17 . 1.500(9) yes
C101 . H1011 . 0.960 no
C101 . H1012 . 0.960 no
C101 . H1013 . 0.960 no
C102 . N17 . 1.471(9) yes
C102 . H1021 . 0.960 no
C102 . H1022 . 0.960 no
C102 . H1023 . 0.960 no
C103 . N17 . 1.460(9) yes
C103 . O2 . 1.158(9) yes
C103 . H1031 . 0.980 no
C104 . N18 . 1.458(9) yes
C104 . O1 . 1.160(9) yes
C104 . H1041 . 0.980 no
C201 . N18 . 1.497(9) yes
C201 . H2011 . 0.960 no
C201 . H2012 . 0.960 no
C201 . H2013 . 0.960 no
C202 . N18 . 1.468(9) yes
C202 . H2021 . 0.960 no
C202 . H2022 . 0.960 no
C202 . H2023 . 0.960 no

loop_
_oxford_twin_element_scale_factors
0.756(13)
0.244(13)
